data_4101244
loop_
_publ_author_name
'Jason B. Benedict'
'Dawn E. Cohen'
'Scott Lovell'
'Andrew L. Rohl'
'Bart Kahr'

_publ_section_title
;
'What is syncrystallization? States of the pH indicator methyl red
in crystals of phthalic acid'
;
_journal_name_full 'Journal of the American Chemical Society'
_journal_paper_doi 10.1021/ja0601181
_journal_year 2006
_chemical_formula_moiety 'C15 H15 N3 O2, 0.5(C8 H6 O4)'
_chemical_formula_sum 'C19 H18 N3 O4'
_chemical_formula_weight 352.36
_chemical_name_common 0.5PA-MR
_space_group_IT_number 15
_symmetry_cell_setting monoclinic
_symmetry_space_group_name_Hall '-C 2yc'
_symmetry_space_group_name_H-M 'C 1 2/c 1'
_cell_angle_alpha 90.000(0)
_cell_angle_beta 98.042(4)
_cell_angle_gamma 90.000(0)
_cell_formula_units_Z 8
_cell_length_a 9.0830(5)
_cell_length_b 14.1850(7)
_cell_length_c 26.653(2)
_cell_measurement_temperature 130(2)
_cell_volume 3400.3(4)
_diffrn_ambient_temperature 130(2)
_exptl_crystal_density_diffrn 1.377
_cod_depositor_comments
;
The following automatic conversions were performed:
'_symmetry_cell_setting' value 'Monoclinic' changed to 'monoclinic'
according to '/home/saulius/struct/CIF-dictionaries/cif_core.dic'
dictionary named 'cif_core.dic' version 2.4.1 from 2010-06-29.

Automatic conversion script
Id: cif_fix_enum 1527 2010-12-29 10:47:43Z saulius 
;
_cod_original_sg_symbol_H-M 'C 2/c'
_cod_database_code 4101244

loop_
_symmetry_equiv_pos_as_xyz
'x, y, z'
'-x, y, -z+1/2'
'x+1/2, y+1/2, z'
'-x+1/2, y+1/2, -z+1/2'
'-x, -y, -z'
'x, -y, z-1/2'
'-x+1/2, -y+1/2, -z'
'x+1/2, -y+1/2, z-1/2'

loop_
_atom_site_label
_atom_site_type_symbol
_atom_site_fract_x
_atom_site_fract_y
_atom_site_fract_z
_atom_site_U_iso_or_equiv
_atom_site_adp_type
_atom_site_occupancy
_atom_site_symmetry_multiplicity
_atom_site_calc_flag
_atom_site_refinement_flags
_atom_site_disorder_assembly
_atom_site_disorder_group
O1 O -0.2445(3) 0.34814(18) -0.12683(10) 0.0384(8) Uani 1 1 d . . .
O2 O -0.0775(3) 0.37851(18) -0.06065(10) 0.0355(7) Uani 1 1 d . . .
H2 H -0.0418 0.3526 -0.0333 0.053 Uiso 1 1 calc R . .
O3 O -0.0336(4) 0.5658(2) 0.19281(12) 0.0558(9) Uani 1 1 d . . .
O4 O 0.1932(3) 0.5114(2) 0.18741(12) 0.0486(9) Uani 1 1 d . . .
H4A H 0.1955 0.5576 0.1678 0.073 Uiso 1 1 calc R . .
N1 N 0.0013(3) 0.2464(2) 0.00271(11) 0.0276(8) Uani 1 1 d . . .
N2 N 0.0846(4) 0.2069(2) 0.03956(11) 0.0297(8) Uani 1 1 d . . .
N3 N 0.5245(4) 0.4091(2) 0.15958(12) 0.0347(9) Uani 1 1 d . . .
C1 C -0.1729(4) 0.3212(3) -0.08661(15) 0.0316(10) Uani 1 1 d . . .
C2 C -0.1966(4) 0.2252(3) -0.06698(13) 0.0263(9) Uani 1 1 d . . .
C3 C -0.3069(4) 0.1698(3) -0.09325(14) 0.0315(10) Uani 1 1 d . . .
H3 H -0.3677 0.1955 -0.1219 0.038 Uiso 1 1 calc R . .
C4 C -0.3309(5) 0.0781(3) -0.07899(15) 0.0332(10) Uani 1 1 d . . .
H4 H -0.4074 0.0412 -0.0974 0.040 Uiso 1 1 calc R . .
C5 C -0.2408(5) 0.0407(3) -0.03708(14) 0.0339(10) Uani 1 1 d . . .
H5 H -0.2556 -0.0225 -0.0271 0.041 Uiso 1 1 calc R . .
C6 C -0.1306(4) 0.0943(3) -0.00993(15) 0.0314(10) Uani 1 1 d . . .
H6 H -0.0707 0.0678 0.0187 0.038 Uiso 1 1 calc R . .
C7 C -0.1063(4) 0.1870(3) -0.02415(13) 0.0262(9) Uani 1 1 d . . .
C8 C 0.1884(4) 0.2633(3) 0.06838(13) 0.0244(9) Uani 1 1 d . . .
C9 C 0.2046(4) 0.3618(3) 0.06330(14) 0.0293(9) Uani 1 1 d . . .
H9 H 0.1389 0.3952 0.0387 0.035 Uiso 1 1 calc R . .
C10 C 0.3131(4) 0.4089(3) 0.09325(14) 0.0312(10) Uani 1 1 d . . .
H10 H 0.3219 0.4751 0.0893 0.037 Uiso 1 1 calc R . .
C11 C 0.4142(4) 0.3614(3) 0.13048(14) 0.0287(9) Uani 1 1 d . . .
C12 C 0.3938(4) 0.2637(3) 0.13648(13) 0.0293(10) Uani 1 1 d . . .
H12 H 0.4559 0.2301 0.1621 0.035 Uiso 1 1 calc R . .
C13 C 0.2843(4) 0.2171(3) 0.10540(14) 0.0319(10) Uani 1 1 d . . .
H13 H 0.2738 0.1510 0.1094 0.038 Uiso 1 1 calc R . .
C16 C 0.0636(5) 0.5069(3) 0.20236(15) 0.0337(10) Uani 1 1 d . . .
C17 C 0.0375(4) 0.4170(3) 0.22903(13) 0.0276(9) Uani 1 1 d . . .
C18 C 0.0768(4) 0.3332(3) 0.20850(15) 0.0339(10) Uani 1 1 d . . .
H18 H 0.1293 0.3332 0.1801 0.041 Uiso 1 1 calc R . .
C14 C 0.5515(5) 0.5093(3) 0.15181(18) 0.0443(12) Uani 1 1 d . . .
H14A H 0.5568 0.5209 0.1159 0.053 Uiso 1 1 calc R . .
H14B H 0.6457 0.5278 0.1720 0.053 Uiso 1 1 calc R . .
H14C H 0.4702 0.5464 0.1624 0.053 Uiso 1 1 calc R . .
C19 C 0.0387(5) 0.2480(3) 0.22980(15) 0.0423(11) Uani 1 1 d . . .
H19 H 0.0669 0.1899 0.2161 0.051 Uiso 1 1 calc R . .
C15 C 0.6239(5) 0.3622(3) 0.19968(15) 0.0448(12) Uani 1 1 d . . .
H15A H 0.5685 0.3142 0.2157 0.054 Uiso 1 1 calc R . .
H15B H 0.6644 0.4087 0.2251 0.054 Uiso 1 1 calc R . .
H15C H 0.7056 0.3323 0.1852 0.054 Uiso 1 1 calc R . .

loop_
_atom_site_aniso_label
_atom_site_aniso_U_11
_atom_site_aniso_U_22
_atom_site_aniso_U_33
_atom_site_aniso_U_23
_atom_site_aniso_U_13
_atom_site_aniso_U_12
O1 0.0380(18) 0.0387(17) 0.0380(17) 0.0082(14) 0.0032(14) 0.0022(14)
O2 0.0375(18) 0.0316(16) 0.0371(17) 0.0012(14) 0.0044(13) -0.0061(14)
O3 0.047(2) 0.047(2) 0.076(2) 0.0227(18) 0.0177(17) 0.0110(17)
O4 0.047(2) 0.044(2) 0.058(2) 0.0187(16) 0.0195(16) 0.0079(15)
N1 0.0285(19) 0.0278(18) 0.0265(17) -0.0033(15) 0.0033(14) 0.0019(16)
N2 0.029(2) 0.0278(18) 0.0327(18) -0.0036(15) 0.0064(15) 0.0004(15)
N3 0.029(2) 0.0305(19) 0.043(2) -0.0078(17) -0.0032(16) 0.0008(16)
C1 0.027(2) 0.033(2) 0.036(2) 0.000(2) 0.0093(19) -0.0001(19)
C2 0.023(2) 0.028(2) 0.028(2) -0.0022(18) 0.0056(17) 0.0006(18)
C3 0.027(2) 0.038(2) 0.031(2) -0.002(2) 0.0056(17) 0.001(2)
C4 0.030(2) 0.036(2) 0.034(2) -0.003(2) 0.0075(18) -0.008(2)
C5 0.039(3) 0.030(2) 0.035(2) -0.0047(19) 0.010(2) -0.006(2)
C6 0.031(2) 0.030(2) 0.033(2) 0.0024(19) 0.0046(18) -0.0004(19)
C7 0.030(2) 0.024(2) 0.026(2) -0.0045(17) 0.0076(17) -0.0028(18)
C8 0.023(2) 0.021(2) 0.029(2) -0.0015(17) 0.0038(17) -0.0011(17)
C9 0.028(2) 0.030(2) 0.030(2) 0.0000(18) 0.0037(17) -0.0002(19)
C10 0.030(2) 0.027(2) 0.036(2) -0.0026(19) 0.0051(18) -0.0027(19)
C11 0.025(2) 0.028(2) 0.033(2) -0.0044(19) 0.0068(17) -0.0027(18)
C12 0.026(2) 0.034(2) 0.028(2) 0.0014(18) 0.0023(17) 0.0031(18)
C13 0.031(2) 0.030(2) 0.035(2) 0.002(2) 0.0043(19) 0.0028(19)
C16 0.028(2) 0.035(2) 0.039(2) -0.001(2) 0.0064(19) 0.004(2)
C17 0.030(2) 0.023(2) 0.028(2) -0.0011(17) -0.0010(17) 0.0017(18)
C18 0.032(2) 0.034(2) 0.034(2) -0.004(2) -0.0002(18) 0.003(2)
C14 0.029(3) 0.041(3) 0.061(3) -0.012(2) -0.001(2) -0.006(2)
C19 0.047(3) 0.029(2) 0.048(3) -0.006(2) -0.002(2) 0.005(2)
C15 0.030(3) 0.061(3) 0.040(3) -0.008(2) -0.004(2) 0.004(2)

loop_
_geom_bond_atom_site_label_1
_geom_bond_atom_site_label_2
_geom_bond_distance
_geom_bond_site_symmetry_2
_geom_bond_publ_flag
O1 C1 1.234(4) . ?
O2 C1 1.313(4) . ?
O2 H2 0.8400 . ?
O3 C16 1.216(5) . ?
O4 C16 1.296(5) . ?
O4 H4A 0.8400 . ?
N1 N2 1.281(4) . ?
N1 C7 1.408(4) . ?
N2 C8 1.384(4) . ?
N3 C11 1.359(5) . ?
N3 C15 1.459(5) . ?
N3 C14 1.462(5) . ?
C1 C2 1.485(5) . ?
C2 C3 1.384(5) . ?
C2 C7 1.417(5) . ?
C3 C4 1.381(5) . ?
C3 H3 0.9500 . ?
C4 C5 1.394(5) . ?
C4 H4 0.9500 . ?
C5 C6 1.379(5) . ?
C5 H5 0.9500 . ?
C6 C7 1.394(5) . ?
C6 H6 0.9500 . ?
C8 C13 1.386(5) . ?
C8 C9 1.413(5) . ?
C9 C10 1.355(5) . ?
C9 H9 0.9500 . ?
C10 C11 1.424(5) . ?
C10 H10 0.9500 . ?
C11 C12 1.411(5) . ?
C12 C13 1.372(5) . ?
C12 H12 0.9500 . ?
C13 H13 0.9500 . ?
C16 C17 1.495(5) . ?
C17 C18 1.376(5) . ?
C17 C17 1.388(7) 2 ?
C18 C19 1.399(5) . ?
C18 H18 0.9500 . ?
C14 H14A 0.9800 . ?
C14 H14B 0.9800 . ?
C14 H14C 0.9800 . ?
C19 C19 1.367(8) 2 ?
C19 H19 0.9500 . ?
C15 H15A 0.9800 . ?
C15 H15B 0.9800 . ?
C15 H15C 0.9800 . ?
